data_2210539
loop_
_publ_author_name
'Liang, Zu-Pei'
'Li, Jian'

_publ_section_title
;
 2-(4-Hydroxyphenyl)isoindoline-1,3-dione
;
_journal_coeditor_code CI2156
_journal_issue 10
_journal_name_full 'Acta Crystallographica Section E'
_journal_page_first o4436
_journal_page_last o4437
_journal_paper_doi 10.1107/S1600536806035963
_journal_volume 62
_journal_year 2006
_chemical_formula_iupac 'C14 H9 N O3'
_chemical_formula_moiety 'C14 H9 N O3'
_chemical_formula_sum 'C14 H9 N O3'
_chemical_formula_weight 239.22
_chemical_name_systematic
;
2-(4-hydroxyphenyl)isoindoline-1,3-dione
;
_space_group_IT_number 61
_symmetry_cell_setting orthorhombic
_symmetry_space_group_name_Hall '-P 2ac 2ab'
_symmetry_space_group_name_H-M 'P b c a'
_atom_sites_solution_hydrogens geom
_atom_sites_solution_primary direct
_atom_sites_solution_secondary difmap
_cell_angle_alpha 90.00
_cell_angle_beta 90.00
_cell_angle_gamma 90.00
_cell_formula_units_Z 8
_cell_length_a 11.524(3)
_cell_length_b 7.7133(19)
_cell_length_c 24.890(6)
_cell_measurement_reflns_used 1804
_cell_measurement_temperature 294(2)
_cell_measurement_theta_max 23.42
_cell_measurement_theta_min 2.41
_cell_volume 2212.4(10)
_computing_cell_refinement 'SAINT (Bruker, 1997)'
_computing_data_collection 'SMART (Bruker, 1997)'
_computing_data_reduction SAINT
_computing_molecular_graphics 'SHELXTL (Bruker, 1997)'
_computing_publication_material SHELXTL
_computing_structure_refinement 'SHELXL97 (Sheldrick, 1997)'
_computing_structure_solution 'SHELXS97 (Sheldrick, 1997)'
_diffrn_ambient_temperature 294(2)
_diffrn_measured_fraction_theta_full 0.997
_diffrn_measured_fraction_theta_max 0.997
_diffrn_measurement_device_type 'Bruker SMART CCD area-detector'
_diffrn_measurement_method '\f and \w'
_diffrn_radiation_monochromator graphite
_diffrn_radiation_source 'fine-focus sealed tube'
_diffrn_radiation_type MoK\a
_diffrn_radiation_wavelength 0.71073
_diffrn_reflns_av_R_equivalents 0.0733
_diffrn_reflns_av_sigmaI/netI 0.0570
_diffrn_reflns_limit_h_max 13
_diffrn_reflns_limit_h_min -14
_diffrn_reflns_limit_k_max 9
_diffrn_reflns_limit_k_min -9
_diffrn_reflns_limit_l_max 31
_diffrn_reflns_limit_l_min -18
_diffrn_reflns_number 11576
_diffrn_reflns_theta_full 26.38
_diffrn_reflns_theta_max 26.38
_diffrn_reflns_theta_min 1.64
_diffrn_standards_number 0
_exptl_absorpt_coefficient_mu 0.103
_exptl_absorpt_correction_T_max 0.9858
_exptl_absorpt_correction_T_min 0.9679
_exptl_absorpt_correction_type multi-scan
_exptl_absorpt_process_details '(SADABS; Bruker, 1997)'
_exptl_crystal_colour colourless
_exptl_crystal_density_diffrn 1.436
_exptl_crystal_density_method 'not measured'
_exptl_crystal_description Block
_exptl_crystal_F_000 992
_exptl_crystal_size_max 0.32
_exptl_crystal_size_mid 0.22
_exptl_crystal_size_min 0.14
_refine_diff_density_max 0.194
_refine_diff_density_min -0.161
_refine_ls_extinction_coef 0.031(3)
_refine_ls_extinction_expression Fc^*^=kFc[1+0.001xFc^2^\l^3^/sin(2\q)]^-1/4^
_refine_ls_extinction_method SHELXL97
_refine_ls_goodness_of_fit_ref 0.918
_refine_ls_hydrogen_treatment constr
_refine_ls_matrix_type full
_refine_ls_number_parameters 165
_refine_ls_number_reflns 2265
_refine_ls_number_restraints 0
_refine_ls_restrained_S_all 0.918
_refine_ls_R_factor_all 0.0981
_refine_ls_R_factor_gt 0.0426
_refine_ls_shift/su_max 0.001
_refine_ls_shift/su_mean <0.001
_refine_ls_structure_factor_coef Fsqd
_refine_ls_weighting_details 'calc w=1/[\s^2^(Fo^2^)+(0.0843P)^2^] where P=(Fo^2^+2Fc^2^)/3'
_refine_ls_weighting_scheme calc
_refine_ls_wR_factor_gt 0.1069
_refine_ls_wR_factor_ref 0.1404
_reflns_number_gt 1300
_reflns_number_total 2265
_reflns_threshold_expression I>2\s(I)
_cod_data_source_file ci2156.cif
_cod_data_source_block I
_cod_depositor_comments
;
The following automatic conversions were performed:
'_symmetry_cell_setting' value 'Orthorhombic' changed to 'orthorhombic'
according to '/home/saulius/struct/CIF-dictionaries/cif_core.dic'
dictionary named 'cif_core.dic' version 2.4.1 from 2010-06-29.

Automatic conversion script
Id: cif_fix_enum 1527 2010-12-29 10:47:43Z saulius 

The following automatic conversions were performed:

'_symmetry_cell_setting' value 'Orthorhombic' changed to
'orthorhombic' according to
/home/saulius/struct/CIF-dictionaries/cif_core.dic dictionary named
'cif_core.dic' version 2.4.1 from 2010-06-29.

Automatic conversion script
Id: cif_fix_values 1715 2011-07-08 13:25:40Z adriana 
;
_cod_database_code 2210539
_cod_database_fobs_code 2210539

loop_
_symmetry_equiv_pos_as_xyz
'x, y, z'
'-x+1/2, -y, z+1/2'
'-x, y+1/2, -z+1/2'
'x+1/2, -y+1/2, -z'
'-x, -y, -z'
'x-1/2, y, -z-1/2'
'x, -y-1/2, z-1/2'
'-x-1/2, y-1/2, z'

loop_
_atom_site_type_symbol
_atom_site_label
_atom_site_fract_x
_atom_site_fract_y
_atom_site_fract_z
_atom_site_U_iso_or_equiv
_atom_site_adp_type
_atom_site_calc_flag
_atom_site_refinement_flags
_atom_site_occupancy
O O1 0.77183(15) -0.0250(2) 0.58590(6) 0.0590(5) Uani d . 1
O O2 0.44736(14) 0.3092(2) 0.60449(6) 0.0530(5) Uani d . 1
O O3 0.66570(16) 0.0333(2) 0.82916(6) 0.0594(6) Uani d . 1
H H3 0.6211 -0.0403 0.8409 0.089 Uiso calc R 1
N N1 0.60792(15) 0.1299(2) 0.60963(7) 0.0350(5) Uani d . 1
C C1 0.6885(2) 0.0607(3) 0.57329(8) 0.0376(6) Uani d . 1
C C2 0.64933(18) 0.1141(3) 0.51912(8) 0.0342(5) Uani d . 1
C C3 0.6961(2) 0.0796(3) 0.46923(9) 0.0435(6) Uani d . 1
H H3A 0.7620 0.0111 0.4656 0.052 Uiso calc R 1
C C4 0.6416(2) 0.1502(3) 0.42493(9) 0.0470(6) Uani d . 1
H H4 0.6718 0.1302 0.3908 0.056 Uiso calc R 1
C C5 0.5424(2) 0.2506(3) 0.43065(9) 0.0467(6) Uani d . 1
H H5 0.5070 0.2971 0.4003 0.056 Uiso calc R 1
C C6 0.49514(19) 0.2827(3) 0.48108(9) 0.0425(6) Uani d . 1
H H6 0.4280 0.3484 0.4850 0.051 Uiso calc R 1
C C7 0.55114(18) 0.2139(3) 0.52476(8) 0.0344(5) Uani d . 1
C C8 0.52461(19) 0.2288(3) 0.58295(9) 0.0358(5) Uani d . 1
C C9 0.61755(19) 0.1118(3) 0.66682(8) 0.0348(5) Uani d . 1
C C10 0.53462(19) 0.0211(3) 0.69535(8) 0.0428(6) Uani d . 1
H H10 0.4697 -0.0226 0.6778 0.051 Uiso calc R 1
C C11 0.54767(19) -0.0049(3) 0.74989(9) 0.0451(6) Uani d . 1
H H11 0.4914 -0.0653 0.7690 0.054 Uiso calc R 1
C C12 0.6442(2) 0.0587(3) 0.77598(8) 0.0389(6) Uani d . 1
C C13 0.7264(2) 0.1509(3) 0.74748(9) 0.0473(6) Uani d . 1
H H13 0.7915 0.1945 0.7650 0.057 Uiso calc R 1
C C14 0.7123(2) 0.1786(3) 0.69306(9) 0.0437(6) Uani d . 1
H H14 0.7670 0.2427 0.6741 0.052 Uiso calc R 1

loop_
_atom_site_aniso_label
_atom_site_aniso_U_11
_atom_site_aniso_U_22
_atom_site_aniso_U_33
_atom_site_aniso_U_12
_atom_site_aniso_U_13
_atom_site_aniso_U_23
O1 0.0622(12) 0.0709(12) 0.0440(10) 0.0317(10) 0.0023(8) 0.0036(9)
O2 0.0504(10) 0.0678(11) 0.0409(10) 0.0186(9) 0.0068(8) -0.0083(8)
O3 0.0751(14) 0.0742(13) 0.0289(10) -0.0172(10) -0.0007(8) 0.0091(8)
N1 0.0414(11) 0.0375(10) 0.0259(10) 0.0033(8) 0.0025(8) 0.0012(8)
C1 0.0425(13) 0.0354(12) 0.0351(13) 0.0054(10) 0.0043(10) -0.0006(10)
C2 0.0385(12) 0.0346(12) 0.0296(12) -0.0016(10) 0.0025(9) -0.0006(9)
C3 0.0433(14) 0.0476(14) 0.0398(14) 0.0007(11) 0.0053(11) -0.0086(11)
C4 0.0512(15) 0.0607(16) 0.0290(13) -0.0122(13) 0.0047(11) -0.0051(11)
C5 0.0571(17) 0.0514(15) 0.0315(14) -0.0090(12) -0.0068(11) 0.0033(11)
C6 0.0417(13) 0.0461(14) 0.0398(14) 0.0011(11) -0.0021(11) -0.0027(11)
C7 0.0382(12) 0.0352(12) 0.0299(12) -0.0039(10) 0.0005(9) -0.0023(10)
C8 0.0396(13) 0.0347(12) 0.0329(12) -0.0012(10) 0.0031(10) -0.0028(10)
C9 0.0442(13) 0.0338(12) 0.0265(12) 0.0002(10) 0.0028(10) 0.0015(9)
C10 0.0396(14) 0.0542(15) 0.0347(13) -0.0090(11) 0.0007(10) 0.0005(11)
C11 0.0438(14) 0.0549(15) 0.0365(14) -0.0087(11) 0.0109(11) 0.0052(11)
C12 0.0525(15) 0.0382(12) 0.0258(12) -0.0010(11) 0.0028(10) 0.0036(10)
C13 0.0568(15) 0.0492(14) 0.0360(14) -0.0154(12) -0.0056(11) 0.0033(11)
C14 0.0501(14) 0.0474(14) 0.0337(14) -0.0116(12) 0.0036(11) 0.0085(11)

loop_
_atom_type_symbol
_atom_type_description
_atom_type_scat_dispersion_real
_atom_type_scat_dispersion_imag
_atom_type_scat_source
C C 0.0033 0.0016 'International Tables Vol C Tables 4.2.6.8 and 6.1.1.4'
H H 0.0000 0.0000 'International Tables Vol C Tables 4.2.6.8 and 6.1.1.4'
N N 0.0061 0.0033 'International Tables Vol C Tables 4.2.6.8 and 6.1.1.4'
O O 0.0106 0.0060 'International Tables Vol C Tables 4.2.6.8 and 6.1.1.4'

loop_
_geom_angle_atom_site_label_1
_geom_angle_atom_site_label_2
_geom_angle_atom_site_label_3
_geom_angle
C12 O3 H3 109.5
C8 N1 C1 110.94(18)
C8 N1 C9 125.40(18)
C1 N1 C9 123.47(18)
O1 C1 N1 124.6(2)
O1 C1 C2 129.2(2)
N1 C1 C2 106.22(18)
C7 C2 C3 121.4(2)
C7 C2 C1 108.28(17)
C3 C2 C1 130.3(2)
C2 C3 C4 117.8(2)
C2 C3 H3A 121.1
C4 C3 H3A 121.1
C3 C4 C5 120.8(2)
C3 C4 H4 119.6
C5 C4 H4 119.6
C4 C5 C6 120.9(2)
C4 C5 H5 119.5
C6 C5 H5 119.5
C7 C6 C5 117.6(2)
C7 C6 H6 121.2
C5 C6 H6 121.2
C6 C7 C2 121.5(2)
C6 C7 C8 130.3(2)
C2 C7 C8 108.20(18)
O2 C8 N1 125.2(2)
O2 C8 C7 128.6(2)
N1 C8 C7 106.27(18)
C14 C9 C10 119.7(2)
C14 C9 N1 119.81(19)
C10 C9 N1 120.4(2)
C11 C10 C9 120.3(2)
C11 C10 H10 119.9
C9 C10 H10 119.9
C12 C11 C10 119.9(2)
C12 C11 H11 120.0
C10 C11 H11 120.0
O3 C12 C11 123.6(2)
O3 C12 C13 116.7(2)
C11 C12 C13 119.7(2)
C12 C13 C14 120.2(2)
C12 C13 H13 119.9
C14 C13 H13 119.9
C9 C14 C13 120.2(2)
C9 C14 H14 119.9
C13 C14 H14 119.9

loop_
_geom_bond_atom_site_label_1
_geom_bond_atom_site_label_2
_geom_bond_distance
O1 C1 1.207(3)
O2 C8 1.210(2)
O3 C12 1.361(2)
O3 H3 0.82
N1 C8 1.394(3)
N1 C1 1.402(3)
N1 C9 1.435(3)
C1 C2 1.480(3)
C2 C7 1.376(3)
C2 C3 1.379(3)
C3 C4 1.381(3)
C3 H3A 0.93
C4 C5 1.389(3)
C4 H4 0.93
C5 C6 1.390(3)
C5 H5 0.93
C6 C7 1.371(3)
C6 H6 0.93
C7 C8 1.485(3)
C9 C14 1.372(3)
C9 C10 1.381(3)
C10 C11 1.381(3)
C10 H10 0.93
C11 C12 1.379(3)
C11 H11 0.93
C12 C13 1.380(3)
C13 C14 1.381(3)
C13 H13 0.93
C14 H14 0.93

loop_
_geom_hbond_atom_site_label_D
_geom_hbond_atom_site_label_H
_geom_hbond_atom_site_label_A
_geom_hbond_site_symmetry_A
_geom_hbond_distance_DH
_geom_hbond_distance_HA
_geom_hbond_distance_DA
_geom_hbond_angle_DHA
O3 H3 O2 3_646 0.82 1.95 2.723(2) 156

loop_
_geom_torsion_atom_site_label_1
_geom_torsion_atom_site_label_2
_geom_torsion_atom_site_label_3
_geom_torsion_atom_site_label_4
_geom_torsion
C8 N1 C1 O1 177.4(2)
C9 N1 C1 O1 2.2(3)
C8 N1 C1 C2 -2.7(2)
C9 N1 C1 C2 -177.85(18)
O1 C1 C2 C7 -178.8(2)
N1 C1 C2 C7 1.3(2)
O1 C1 C2 C3 0.7(4)
N1 C1 C2 C3 -179.2(2)
C7 C2 C3 C4 0.7(3)
C1 C2 C3 C4 -178.7(2)
C2 C3 C4 C5 -0.8(3)
C3 C4 C5 C6 -0.1(4)
C4 C5 C6 C7 1.0(3)
C5 C6 C7 C2 -1.1(3)
C5 C6 C7 C8 178.1(2)
C3 C2 C7 C6 0.3(3)
C1 C2 C7 C6 179.82(19)
C3 C2 C7 C8 -179.08(19)
C1 C2 C7 C8 0.4(2)
C1 N1 C8 O2 -177.0(2)
C9 N1 C8 O2 -2.0(3)
C1 N1 C8 C7 3.0(2)
C9 N1 C8 C7 177.99(18)
C6 C7 C8 O2 -1.4(4)
C2 C7 C8 O2 177.9(2)
C6 C7 C8 N1 178.6(2)
C2 C7 C8 N1 -2.1(2)
C8 N1 C9 C14 -113.4(2)
C1 N1 C9 C14 61.0(3)
C8 N1 C9 C10 69.3(3)
C1 N1 C9 C10 -116.2(2)
C14 C9 C10 C11 -1.1(3)
N1 C9 C10 C11 176.2(2)
C9 C10 C11 C12 -0.4(4)
C10 C11 C12 O3 -177.5(2)
C10 C11 C12 C13 1.2(4)
O3 C12 C13 C14 178.4(2)
C11 C12 C13 C14 -0.3(4)
C10 C9 C14 C13 1.9(4)
N1 C9 C14 C13 -175.3(2)
C12 C13 C14 C9 -1.2(4)

loop_
_cod_related_entry_id
_cod_related_entry_database
_cod_related_entry_code
1 ChemSpider 221039
